data_9014348
loop_
_publ_author_name
'Mishchuk, D. O.'
'V'yunov, O. I.'
'Ovchar, O. V.'
'Belous, A. G.'

_publ_section_title
;
 Structural and dielectric properties of solid solutions of
 sodium niobate in lanthanum and neodymium niobates
 Note: La2/3-x Na3x Nb2O6 synthesized at 1350 deg C
 Note: x = .66, Na2Nb2O6
;
_journal_name_full 'Inorganic Materials'
_journal_page_first 1324
_journal_page_last 1330
_journal_paper_doi 10.1007/s10789-005-0019-y
_journal_volume 40
_journal_year 2004
_chemical_compound_source Synthetic
_chemical_formula_sum 'Na Nb O3'
_chemical_name_mineral Lueshite
_space_group_IT_number 57
_symmetry_space_group_name_Hall '-P 2c 2b'
_symmetry_space_group_name_H-M 'P b c m'
_cell_angle_alpha 90
_cell_angle_beta 90
_cell_angle_gamma 90
_cell_length_a 5.5007
_cell_length_b 5.5621
_cell_length_c 15.5373
_cell_formula_units_Z 8
_cell_volume 475.371
_database_code_amcsd 0018679
_exptl_crystal_density_diffrn 4.580
_cod_database_code 9014348

loop_
_space_group_symop_operation_xyz
x,y,z
x,1/2-y,1/2+z
-x,1/2+y,1/2-z
-x,1/2+y,z
x,1/2-y,-z
x,y,1/2-z
-x,-y,1/2+z
-x,-y,-z

loop_
_atom_site_label
_atom_site_fract_x
_atom_site_fract_y
_atom_site_fract_z
Na1 0.22900 0.25000 0.00000
Na2 0.22900 0.21700 0.25000
Nb 0.25310 0.73440 0.12510
O1 0.67800 0.25000 0.00000
O2 0.21300 0.77800 0.25000
O3 0.47700 0.44900 0.15100
O4 0.03500 0.02200 0.11300

loop_
_cod_related_entry_id
_cod_related_entry_database
_cod_related_entry_code
1 AMCSD 0018679
